data_7047635
loop_
_publ_author_name
'\<Skoch, Karel'
'C\'isa\<rov\'a, Ivana'
'Uhl\'ik, Filip'
'\<St\<epni\<cka, Petr'

_publ_section_title
;
 Comparing the reactivity of isomeric phosphinoferrocene nitrile and
 isocyanide in Pd(ii) complexes: synthesis of simple coordination
 compounds vs. preparation of P-chelated insertion products and
 Fischer-type carbenes.
;
_journal_issue 45
_journal_name_full 'Dalton transactions (Cambridge, England : 2003)'
_journal_page_first 16082
_journal_page_last 16101
_journal_paper_doi 10.1039/c8dt03564d
_journal_volume 47
_journal_year 2018
_chemical_formula_moiety 'C33 H33 Cl Fe N2 P Pd, B F4, 3(C H Cl3)'
_chemical_formula_sum 'C36 H36 B Cl10 F4 Fe N2 P Pd'
_chemical_formula_weight 1131.20
_space_group_crystal_system triclinic
_space_group_IT_number 2
_space_group_name_Hall '-P 1'
_space_group_name_H-M_alt 'P -1'
_symmetry_space_group_name_Hall '-P 1'
_symmetry_space_group_name_H-M 'P -1'
_atom_sites_solution_hydrogens geom
_atom_sites_solution_primary direct
_atom_sites_solution_secondary difmap
_audit_creation_method SHELXL-2014/7
_audit_update_record
;
2018-07-23 deposited with the CCDC.
2018-09-21 downloaded from the CCDC.
;
_cell_angle_alpha 94.486(2)
_cell_angle_beta 92.885(2)
_cell_angle_gamma 97.209(2)
_cell_formula_units_Z 2
_cell_length_a 10.3024(5)
_cell_length_b 12.6061(6)
_cell_length_c 17.2042(8)
_cell_measurement_reflns_used 9143
_cell_measurement_temperature 150(2)
_cell_measurement_theta_max 27.48
_cell_measurement_theta_min 2.39
_cell_volume 2205.82(18)
_computing_cell_refinement 'SAINT V8.37A (Bruker AXS Inc., 2015)'
_computing_data_collection 'Bruker Instrument Service vV6.2.4'
_computing_data_reduction 'SAINT V8.37A (Bruker AXS Inc., 2015)'
_computing_molecular_graphics 'PLATON (Spek, 2016)'
_computing_publication_material 'PLATON (Spek, 2016)'
_computing_structure_refinement 'SHELXL-2014/7 (Sheldrick, 2014)'
_computing_structure_solution 'XT, VERSION 2014/5'
_diffrn_ambient_temperature 150(2)
_diffrn_measured_fraction_theta_full 0.995
_diffrn_measured_fraction_theta_max 0.996
_diffrn_measurement_device_type 'Bruker D8 VENTURE Kappa Duo PHOTON 100 CMOS'
_diffrn_measurement_method '\f and \w scans'
_diffrn_radiation_monochromator 'Quazar Mo multilayer optic'
_diffrn_radiation_source 'I\mS micro-focus sealed tube'
_diffrn_radiation_type MoK\a
_diffrn_radiation_wavelength 0.71073
_diffrn_reflns_av_R_equivalents 0.0194
_diffrn_reflns_av_unetI/netI 0.0131
_diffrn_reflns_Laue_measured_fraction_full 0.995
_diffrn_reflns_Laue_measured_fraction_max 0.996
_diffrn_reflns_limit_h_max 13
_diffrn_reflns_limit_h_min -13
_diffrn_reflns_limit_k_max 16
_diffrn_reflns_limit_k_min -16
_diffrn_reflns_limit_l_max 22
_diffrn_reflns_limit_l_min -22
_diffrn_reflns_number 61027
_diffrn_reflns_point_group_measured_fraction_full 0.995
_diffrn_reflns_point_group_measured_fraction_max 0.996
_diffrn_reflns_theta_full 25.242
_diffrn_reflns_theta_max 27.510
_diffrn_reflns_theta_min 2.261
_exptl_absorpt_coefficient_mu 1.426
_exptl_absorpt_correction_T_max 0.76
_exptl_absorpt_correction_T_min 0.52
_exptl_absorpt_correction_type numerical
_exptl_absorpt_process_details 'SADABS-2016/2 - Bruker AXS'
_exptl_crystal_colour red
_exptl_crystal_density_diffrn 1.703
_exptl_crystal_description prism
_exptl_crystal_F_000 1128
_exptl_crystal_size_max 0.30
_exptl_crystal_size_mid 0.29
_exptl_crystal_size_min 0.20
_refine_diff_density_max 1.296
_refine_diff_density_min -1.017
_refine_diff_density_rms 0.090
_refine_ls_extinction_coef 0.0160(5)
_refine_ls_extinction_expression Fc^*^=kFc[1+0.001xFc^2^\l^3^/sin(2\q)]^-1/4^
_refine_ls_extinction_method 'SHELXL-2014/7 (Sheldrick 2014'
_refine_ls_goodness_of_fit_ref 1.053
_refine_ls_hydrogen_treatment constr
_refine_ls_matrix_type full
_refine_ls_number_parameters 513
_refine_ls_number_reflns 10120
_refine_ls_number_restraints 0
_refine_ls_restrained_S_all 1.053
_refine_ls_R_factor_all 0.0339
_refine_ls_R_factor_gt 0.0326
_refine_ls_shift/su_max 0.002
_refine_ls_shift/su_mean 0.000
_refine_ls_structure_factor_coef Fsqd
_refine_ls_weighting_details 'w=1/[\s^2^(Fo^2^)+(0.0328P)^2^+4.4814P] where P=(Fo^2^+2Fc^2^)/3'
_refine_ls_weighting_scheme calc
_refine_ls_wR_factor_gt 0.0789
_refine_ls_wR_factor_ref 0.0800
_reflns_Friedel_coverage 0.000
_reflns_number_gt 9679
_reflns_number_total 10120
_reflns_threshold_expression 'I > 2\s(I)'
_cod_data_source_file c8dt03564d6.cif
_cod_data_source_block mo_ks779
_cod_depositor_comments 'Adding full bibliography for 7047627--7047638.cif.'
_cod_database_code 7047635
_shelx_shelxl_version_number 2014/7
_shelx_space_group_comment
;
The symmetry employed for this shelxl refinement is uniquely defined
by the following loop, which should always be used as a source of
symmetry information in preference to the above space-group names.
They are only intended as comments.
;
_shelx_estimated_absorpt_t_min 0.674
_shelx_estimated_absorpt_t_max 0.764

loop_
_space_group_symop_operation_xyz
'x, y, z'
'-x, -y, -z'

loop_
_atom_site_label
_atom_site_type_symbol
_atom_site_fract_x
_atom_site_fract_y
_atom_site_fract_z
_atom_site_U_iso_or_equiv
_atom_site_adp_type
_atom_site_occupancy
_atom_site_site_symmetry_order
_atom_site_calc_flag
_atom_site_refinement_flags_posn
_atom_site_refinement_flags_adp
_atom_site_refinement_flags_occupancy
Pd Pd 1.13257(2) 0.66339(2) 0.80974(2) 0.01269(6) Uani 1 1 d . . .
Fe Fe 0.87362(3) 0.43475(2) 0.84942(2) 0.01750(8) Uani 1 1 d . . .
Cl Cl 1.17123(5) 0.76018(4) 0.93332(3) 0.02088(11) Uani 1 1 d . . .
P P 0.91775(5) 0.68672(4) 0.80362(3) 0.01283(11) Uani 1 1 d . . .
N1 N 1.05240(18) 0.47090(14) 0.70196(11) 0.0171(3) Uani 1 1 d . . .
N2 N 1.34364(18) 0.65634(15) 0.80213(12) 0.0192(4) Uani 1 1 d . . .
C1 C 0.9965(2) 0.40919(16) 0.76240(13) 0.0175(4) Uani 1 1 d . . .
C2 C 0.8802(2) 0.33338(18) 0.75045(15) 0.0235(5) Uani 1 1 d . . .
H2 H 0.8200 0.3241 0.7060 0.028 Uiso 1 1 calc R U .
C3 C 0.8716(3) 0.27438(18) 0.81770(16) 0.0274(5) Uani 1 1 d . . .
H3 H 0.8039 0.2188 0.8261 0.033 Uiso 1 1 calc R U .
C4 C 0.9815(2) 0.31267(18) 0.87011(15) 0.0246(5) Uani 1 1 d . . .
H4 H 0.9997 0.2867 0.9194 0.029 Uiso 1 1 calc R U .
C5 C 1.0599(2) 0.39659(17) 0.83642(14) 0.0197(4) Uani 1 1 d . . .
H5 H 1.1391 0.4365 0.8588 0.024 Uiso 1 1 calc R U .
C6 C 0.8310(2) 0.58802(17) 0.85732(13) 0.0172(4) Uani 1 1 d . . .
C7 C 0.7137(2) 0.51478(18) 0.83594(16) 0.0236(5) Uani 1 1 d . . .
H7 H 0.6589 0.5131 0.7897 0.028 Uiso 1 1 calc R U .
C8 C 0.6952(2) 0.4453(2) 0.89701(18) 0.0305(6) Uani 1 1 d . . .
H8 H 0.6252 0.3889 0.8984 0.037 Uiso 1 1 calc R U .
C9 C 0.7983(3) 0.4741(2) 0.95532(16) 0.0286(5) Uani 1 1 d . . .
H9 H 0.8089 0.4403 1.0023 0.034 Uiso 1 1 calc R U .
C10 C 0.8832(2) 0.56208(18) 0.93179(14) 0.0219(4) Uani 1 1 d . . .
H10 H 0.9603 0.5973 0.9600 0.026 Uiso 1 1 calc R U .
C11 C 1.1051(2) 0.57113(17) 0.71206(12) 0.0157(4) Uani 1 1 d . . .
C12 C 0.8351(2) 0.67652(17) 0.70631(13) 0.0166(4) Uani 1 1 d . . .
C13 C 0.7911(2) 0.57724(19) 0.66486(14) 0.0223(4) Uani 1 1 d . . .
H13 H 0.7994 0.5127 0.6887 0.027 Uiso 1 1 calc R U .
C14 C 0.7355(2) 0.5726(2) 0.58904(15) 0.0281(5) Uani 1 1 d . . .
H14 H 0.7050 0.5049 0.5616 0.034 Uiso 1 1 calc R U .
C15 C 0.7242(3) 0.6664(2) 0.55324(15) 0.0294(5) Uani 1 1 d . . .
H15 H 0.6883 0.6631 0.5010 0.035 Uiso 1 1 calc R U .
C16 C 0.7658(3) 0.7648(2) 0.59443(14) 0.0269(5) Uani 1 1 d . . .
H16 H 0.7566 0.8290 0.5705 0.032 Uiso 1 1 calc R U .
C17 C 0.8210(2) 0.77053(18) 0.67055(13) 0.0208(4) Uani 1 1 d . . .
H17 H 0.8491 0.8384 0.6981 0.025 Uiso 1 1 calc R U .
C18 C 0.8867(2) 0.81539(16) 0.84866(12) 0.0152(4) Uani 1 1 d . . .
C19 C 0.9781(2) 0.90679(18) 0.84820(14) 0.0208(4) Uani 1 1 d . . .
H19 H 1.0571 0.9029 0.8226 0.025 Uiso 1 1 calc R U .
C20 C 0.9535(3) 1.00361(18) 0.88523(15) 0.0259(5) Uani 1 1 d . . .
H20 H 1.0162 1.0657 0.8854 0.031 Uiso 1 1 calc R U .
C21 C 0.8377(3) 1.0096(2) 0.92187(15) 0.0280(5) Uani 1 1 d . . .
H21 H 0.8215 1.0757 0.9476 0.034 Uiso 1 1 calc R U .
C22 C 0.7454(3) 0.9197(2) 0.92114(16) 0.0298(5) Uani 1 1 d . . .
H22 H 0.6651 0.9246 0.9452 0.036 Uiso 1 1 calc R U .
C23 C 0.7700(2) 0.82202(18) 0.88527(14) 0.0219(4) Uani 1 1 d . . .
H23 H 0.7074 0.7600 0.8857 0.026 Uiso 1 1 calc R U .
C24 C 1.0540(3) 0.4057(2) 0.62596(14) 0.0300(5) Uani 1 1 d . . .
H24A H 0.9713 0.4066 0.5954 0.036 Uiso 1 1 calc R U .
H24B H 1.0646 0.3316 0.6357 0.036 Uiso 1 1 calc R U .
H24C H 1.1271 0.4359 0.5968 0.036 Uiso 1 1 calc R U .
C31 C 1.1743(2) 0.62052(17) 0.64794(13) 0.0184(4) Uani 1 1 d . . .
C32 C 1.3120(2) 0.63404(19) 0.65708(14) 0.0235(5) Uani 1 1 d . . .
C33 C 1.3833(3) 0.6813(2) 0.59972(16) 0.0323(6) Uani 1 1 d . . .
H33 H 1.4763 0.6884 0.6042 0.039 Uiso 1 1 calc R U .
C34 C 1.3207(3) 0.7183(2) 0.53583(16) 0.0348(6) Uani 1 1 d . . .
H34 H 1.3708 0.7502 0.4968 0.042 Uiso 1 1 calc R U .
C35 C 1.1852(3) 0.7089(2) 0.52895(14) 0.0293(5) Uani 1 1 d . . .
H35 H 1.1427 0.7368 0.4862 0.035 Uiso 1 1 calc R U .
C36 C 1.1108(2) 0.65881(18) 0.58430(13) 0.0225(4) Uani 1 1 d . . .
H36 H 1.0178 0.6508 0.5788 0.027 Uiso 1 1 calc R U .
C37 C 1.3761(2) 0.5962(2) 0.72847(15) 0.0252(5) Uani 1 1 d . . .
H37A H 1.3469 0.5187 0.7307 0.030 Uiso 1 1 calc R U .
H37B H 1.4724 0.6058 0.7245 0.030 Uiso 1 1 calc R U .
C38 C 1.4010(2) 0.6076(2) 0.86942(15) 0.0260(5) Uani 1 1 d . . .
H38A H 1.4963 0.6128 0.8663 0.031 Uiso 1 1 calc R U .
H38B H 1.3639 0.5319 0.8681 0.031 Uiso 1 1 calc R U .
H38C H 1.3807 0.6457 0.9182 0.031 Uiso 1 1 calc R U .
C39 C 1.4050(2) 0.7702(2) 0.80312(16) 0.0270(5) Uani 1 1 d . . .
H39A H 1.3934 0.8083 0.8536 0.032 Uiso 1 1 calc R U .
H39B H 1.3631 0.8047 0.7612 0.032 Uiso 1 1 calc R U .
H39C H 1.4987 0.7722 0.7951 0.032 Uiso 1 1 calc R U .
C1S C 0.1665(3) 0.0735(2) 0.6485(2) 0.0411(7) Uani 1 1 d . . .
H1S H 0.2630 0.0977 0.6528 0.049 Uiso 1 1 calc R U .
Cl1S Cl 0.14005(11) -0.06657(7) 0.65093(8) 0.0694(3) Uani 1 1 d . . .
Cl2S Cl 0.09956(13) 0.11137(9) 0.55954(5) 0.0678(3) Uani 1 1 d . . .
Cl3S Cl 0.09447(12) 0.13732(7) 0.72577(5) 0.0591(3) Uani 1 1 d . . .
C2S C 0.6183(3) 0.0543(2) 0.65597(18) 0.0357(6) Uani 1 1 d . . .
H2S H 0.5861 0.1259 0.6621 0.043 Uiso 1 1 calc R U .
Cl4S Cl 0.65405(11) 0.01355(8) 0.74920(5) 0.0574(2) Uani 1 1 d . . .
Cl5S Cl 0.75949(11) 0.06613(8) 0.60365(8) 0.0685(3) Uani 1 1 d . . .
Cl6S Cl 0.49401(10) -0.03872(9) 0.60732(7) 0.0698(3) Uani 1 1 d . . .
C3S C 0.4129(3) 0.1672(2) 0.88249(17) 0.0324(6) Uani 1 1 d . . .
H3S H 0.4396 0.1868 0.8298 0.039 Uiso 1 1 calc R U .
Cl7S Cl 0.55468(6) 0.17120(5) 0.94497(4) 0.03237(14) Uani 1 1 d . . .
Cl8S Cl 0.31353(9) 0.26027(7) 0.91997(6) 0.0523(2) Uani 1 1 d . . .
Cl9S Cl 0.32679(9) 0.03629(7) 0.87316(6) 0.0558(2) Uani 1 1 d . . .
B B 0.4643(4) 0.3149(3) 0.6827(3) 0.0450(9) Uani 1 1 d . . .
F1 F 0.5892(3) 0.3268(3) 0.65521(18) 0.0538(7) Uiso 0.7 1 d . . P
F2 F 0.4284(3) 0.2080(2) 0.70043(19) 0.0516(7) Uiso 0.7 1 d . . P
F3 F 0.3591(4) 0.3490(3) 0.6471(2) 0.0622(9) Uiso 0.7 1 d . . P
F4 F 0.4732(3) 0.3690(2) 0.76080(17) 0.0482(6) Uiso 0.7 1 d . . P
F5 F 0.4399(6) 0.2276(5) 0.6076(4) 0.0455(14) Uiso 0.3 1 d . . P
F6 F 0.5094(11) 0.2690(9) 0.7340(6) 0.054(2) Uiso 0.2 1 d . . P
F7 F 0.4106(9) 0.3846(7) 0.6326(5) 0.0603(19) Uiso 0.3 1 d . . P
F8 F 0.5524(11) 0.3902(9) 0.6539(7) 0.056(3) Uiso 0.2 1 d . . P
F9 F 0.3350(18) 0.3349(15) 0.6978(11) 0.041(4) Uiso 0.1 1 d . . P
F10 F 0.4160(16) 0.2183(13) 0.6514(11) 0.033(3) Uiso 0.1 1 d . . P

loop_
_atom_site_aniso_label
_atom_site_aniso_U_11
_atom_site_aniso_U_22
_atom_site_aniso_U_33
_atom_site_aniso_U_23
_atom_site_aniso_U_13
_atom_site_aniso_U_12
Pd 0.01099(9) 0.01070(8) 0.01587(9) -0.00213(5) 0.00017(5) 0.00177(5)
Fe 0.01594(15) 0.01114(14) 0.02626(17) 0.00432(11) 0.00325(12) 0.00253(11)
Cl 0.0226(2) 0.0195(2) 0.0194(2) -0.00604(19) -0.00414(19) 0.00508(19)
P 0.0118(2) 0.0104(2) 0.0164(2) 0.00029(18) 0.00114(18) 0.00205(17)
N1 0.0203(9) 0.0124(8) 0.0179(8) -0.0030(7) 0.0001(7) 0.0024(7)
N2 0.0124(8) 0.0187(9) 0.0263(10) 0.0000(7) 0.0013(7) 0.0029(7)
C1 0.0189(10) 0.0111(9) 0.0225(10) -0.0005(8) 0.0010(8) 0.0032(8)
C2 0.0244(11) 0.0125(10) 0.0319(12) -0.0021(9) -0.0012(9) -0.0005(8)
C3 0.0297(12) 0.0112(10) 0.0416(14) 0.0031(9) 0.0065(11) 0.0018(9)
C4 0.0299(12) 0.0154(10) 0.0316(12) 0.0068(9) 0.0057(10) 0.0105(9)
C5 0.0191(10) 0.0161(10) 0.0251(11) 0.0012(8) 0.0016(8) 0.0074(8)
C6 0.0152(9) 0.0133(9) 0.0246(11) 0.0035(8) 0.0046(8) 0.0050(7)
C7 0.0138(10) 0.0174(10) 0.0412(14) 0.0075(9) 0.0049(9) 0.0035(8)
C8 0.0220(11) 0.0199(11) 0.0533(17) 0.0141(11) 0.0164(11) 0.0049(9)
C9 0.0329(13) 0.0240(12) 0.0339(13) 0.0127(10) 0.0166(11) 0.0110(10)
C10 0.0264(11) 0.0187(10) 0.0227(11) 0.0039(8) 0.0072(9) 0.0075(9)
C11 0.0134(9) 0.0150(9) 0.0189(10) -0.0007(7) 0.0001(7) 0.0042(7)
C12 0.0130(9) 0.0176(10) 0.0194(10) 0.0001(8) 0.0004(7) 0.0033(7)
C13 0.0206(11) 0.0183(10) 0.0270(11) -0.0015(9) -0.0039(9) 0.0038(8)
C14 0.0241(12) 0.0292(12) 0.0284(12) -0.0077(10) -0.0077(9) 0.0044(10)
C15 0.0267(12) 0.0427(15) 0.0195(11) -0.0007(10) -0.0042(9) 0.0116(11)
C16 0.0308(13) 0.0304(13) 0.0222(11) 0.0073(9) 0.0026(9) 0.0111(10)
C17 0.0233(11) 0.0188(10) 0.0212(11) 0.0022(8) 0.0032(8) 0.0053(8)
C18 0.0180(10) 0.0126(9) 0.0155(9) 0.0004(7) 0.0002(7) 0.0043(7)
C19 0.0198(10) 0.0150(10) 0.0276(11) 0.0015(8) 0.0029(9) 0.0024(8)
C20 0.0305(12) 0.0135(10) 0.0324(13) -0.0008(9) -0.0031(10) 0.0010(9)
C21 0.0417(14) 0.0184(11) 0.0249(12) -0.0051(9) 0.0015(10) 0.0127(10)
C22 0.0348(13) 0.0274(12) 0.0302(13) 0.0001(10) 0.0146(11) 0.0127(10)
C23 0.0214(11) 0.0182(10) 0.0267(11) 0.0010(9) 0.0070(9) 0.0038(8)
C24 0.0475(16) 0.0192(11) 0.0208(11) -0.0081(9) 0.0029(10) 0.0005(10)
C31 0.0215(10) 0.0145(9) 0.0187(10) -0.0028(8) 0.0054(8) 0.0018(8)
C32 0.0217(11) 0.0229(11) 0.0262(11) -0.0021(9) 0.0078(9) 0.0040(9)
C33 0.0260(12) 0.0359(14) 0.0345(14) -0.0008(11) 0.0133(11) 0.0003(10)
C34 0.0433(16) 0.0330(14) 0.0259(13) -0.0001(10) 0.0140(11) -0.0065(12)
C35 0.0430(15) 0.0233(12) 0.0193(11) -0.0008(9) 0.0034(10) -0.0032(10)
C36 0.0283(12) 0.0191(10) 0.0187(10) -0.0022(8) 0.0010(9) 0.0002(9)
C37 0.0177(10) 0.0296(12) 0.0300(12) -0.0008(10) 0.0060(9) 0.0100(9)
C38 0.0166(10) 0.0304(12) 0.0320(13) 0.0028(10) -0.0027(9) 0.0087(9)
C39 0.0180(11) 0.0221(11) 0.0389(14) 0.0009(10) 0.0007(10) -0.0037(9)
C1S 0.0367(15) 0.0308(14) 0.0531(18) -0.0103(13) 0.0133(13) -0.0018(12)
Cl1S 0.0742(7) 0.0286(4) 0.1049(8) -0.0097(4) 0.0364(6) 0.0021(4)
Cl2S 0.0955(8) 0.0733(7) 0.0321(4) -0.0031(4) 0.0207(4) -0.0004(6)
Cl3S 0.1057(8) 0.0478(5) 0.0311(4) 0.0015(3) 0.0143(4) 0.0359(5)
C2S 0.0354(14) 0.0280(13) 0.0441(16) -0.0001(11) 0.0012(12) 0.0080(11)
Cl4S 0.0785(6) 0.0503(5) 0.0430(4) 0.0039(4) -0.0052(4) 0.0104(4)
Cl5S 0.0673(6) 0.0409(5) 0.1049(8) 0.0227(5) 0.0461(6) 0.0102(4)
Cl6S 0.0518(5) 0.0693(6) 0.0795(7) -0.0215(5) -0.0216(5) 0.0009(5)
C3S 0.0276(13) 0.0385(15) 0.0316(13) 0.0060(11) -0.0025(10) 0.0052(11)
Cl7S 0.0235(3) 0.0317(3) 0.0408(3) 0.0040(3) -0.0049(2) 0.0015(2)
Cl8S 0.0455(4) 0.0504(5) 0.0697(6) 0.0220(4) 0.0105(4) 0.0270(4)
Cl9S 0.0408(4) 0.0466(5) 0.0717(6) -0.0132(4) -0.0118(4) -0.0088(3)
B 0.0325(17) 0.0241(15) 0.077(3) 0.0012(16) -0.0103(17) 0.0039(13)

loop_
_atom_type_symbol
_atom_type_description
_atom_type_scat_dispersion_real
_atom_type_scat_dispersion_imag
_atom_type_scat_source
C C 0.0033 0.0016 'International Tables Vol C Tables 4.2.6.8 and 6.1.1.4'
H H 0.0000 0.0000 'International Tables Vol C Tables 4.2.6.8 and 6.1.1.4'
B B 0.0013 0.0007 'International Tables Vol C Tables 4.2.6.8 and 6.1.1.4'
Cl Cl 0.1484 0.1585 'International Tables Vol C Tables 4.2.6.8 and 6.1.1.4'
F F 0.0171 0.0103 'International Tables Vol C Tables 4.2.6.8 and 6.1.1.4'
Fe Fe 0.3463 0.8444 'International Tables Vol C Tables 4.2.6.8 and 6.1.1.4'
N N 0.0061 0.0033 'International Tables Vol C Tables 4.2.6.8 and 6.1.1.4'
P P 0.1023 0.0942 'International Tables Vol C Tables 4.2.6.8 and 6.1.1.4'
Pd Pd -0.9988 1.0072 'International Tables Vol C Tables 4.2.6.8 and 6.1.1.4'

loop_
_geom_angle_atom_site_label_1
_geom_angle_atom_site_label_2
_geom_angle_atom_site_label_3
_geom_angle
C11 Pd N2 87.59(8)
C11 Pd P 90.14(6)
N2 Pd P 171.75(5)
C11 Pd Cl 174.49(6)
N2 Pd Cl 90.58(5)
P Pd Cl 92.384(19)
C6 Fe C1 111.50(9)
C6 Fe C10 41.43(9)
C1 Fe C10 128.93(9)
C6 Fe C7 41.29(9)
C1 Fe C7 123.13(10)
C10 Fe C7 69.29(10)
C6 Fe C3 163.28(10)
C1 Fe C3 68.31(9)
C10 Fe C3 151.78(10)
C7 Fe C3 123.75(10)
C6 Fe C4 156.03(10)
C1 Fe C4 68.28(9)
C10 Fe C4 118.71(10)
C7 Fe C4 159.56(10)
C3 Fe C4 40.55(10)
C6 Fe C5 123.03(9)
C1 Fe C5 40.91(9)
C10 Fe C5 108.50(10)
C7 Fe C5 158.72(9)
C3 Fe C5 68.59(10)
C4 Fe C5 40.68(9)
C6 Fe C2 128.23(9)
C1 Fe C2 40.89(9)
C10 Fe C2 166.81(9)
C7 Fe C2 108.07(10)
C3 Fe C2 40.58(10)
C4 Fe C2 68.42(10)
C5 Fe C2 68.99(9)
C6 Fe C8 68.54(9)
C1 Fe C8 155.85(11)
C10 Fe C8 68.19(11)
C7 Fe C8 40.52(10)
C3 Fe C8 104.48(10)
C4 Fe C8 122.06(10)
C5 Fe C8 159.91(10)
C2 Fe C8 118.78(11)
C6 Fe C9 68.64(9)
C1 Fe C9 163.96(10)
C10 Fe C9 40.47(10)
C7 Fe C9 68.31(11)
C3 Fe C9 116.47(10)
C4 Fe C9 104.76(10)
C5 Fe C9 124.59(10)
C2 Fe C9 151.75(10)
C8 Fe C9 40.10(12)
C6 P C18 105.70(10)
C6 P C12 107.16(10)
C18 P C12 104.65(10)
C6 P Pd 108.28(7)
C18 P Pd 113.58(7)
C12 P Pd 116.76(7)
C11 N1 C1 125.09(18)
C11 N1 C24 121.9(2)
C1 N1 C24 112.88(18)
C38 N2 C39 108.80(19)
C38 N2 C37 108.22(18)
C39 N2 C37 108.61(19)
C38 N2 Pd 112.38(14)
C39 N2 Pd 105.52(14)
C37 N2 Pd 113.17(14)
C2 C1 C5 108.9(2)
C2 C1 N1 123.9(2)
C5 C1 N1 125.98(19)
C2 C1 Fe 70.15(13)
C5 C1 Fe 70.08(13)
N1 C1 Fe 135.62(15)
C3 C2 C1 107.1(2)
C3 C2 Fe 69.45(14)
C1 C2 Fe 68.96(13)
C3 C2 H2 126.5
C1 C2 H2 126.5
Fe C2 H2 126.7
C4 C3 C2 108.5(2)
C4 C3 Fe 69.76(13)
C2 C3 Fe 69.97(13)
C4 C3 H3 125.7
C2 C3 H3 125.7
Fe C3 H3 126.1
C3 C4 C5 108.6(2)
C3 C4 Fe 69.68(13)
C5 C4 Fe 69.82(12)
C3 C4 H4 125.7
C5 C4 H4 125.7
Fe C4 H4 126.4
C4 C5 C1 106.9(2)
C4 C5 Fe 69.50(13)
C1 C5 Fe 69.01(12)
C4 C5 H5 126.5
C1 C5 H5 126.5
Fe C5 H5 126.5
C7 C6 C10 107.9(2)
C7 C6 P 130.50(18)
C10 C6 P 121.33(17)
C7 C6 Fe 70.06(12)
C10 C6 Fe 69.85(12)
P C6 Fe 120.47(11)
C8 C7 C6 107.3(2)
C8 C7 Fe 70.32(13)
C6 C7 Fe 68.65(12)
C8 C7 H7 126.4
C6 C7 H7 126.4
Fe C7 H7 126.2
C9 C8 C7 108.8(2)
C9 C8 Fe 69.97(14)
C7 C8 Fe 69.16(13)
C9 C8 H8 125.6
C7 C8 H8 125.6
Fe C8 H8 126.9
C8 C9 C10 108.6(2)
C8 C9 Fe 69.92(15)
C10 C9 Fe 69.02(14)
C8 C9 H9 125.7
C10 C9 H9 125.7
Fe C9 H9 126.9
C9 C10 C6 107.5(2)
C9 C10 Fe 70.51(14)
C6 C10 Fe 68.72(13)
C9 C10 H10 126.3
C6 C10 H10 126.3
Fe C10 H10 126.1
N1 C11 C31 119.49(19)
N1 C11 Pd 127.70(16)
C31 C11 Pd 111.93(15)
C17 C12 C13 118.9(2)
C17 C12 P 118.94(17)
C13 C12 P 122.04(17)
C14 C13 C12 120.4(2)
C14 C13 H13 119.8
C12 C13 H13 119.8
C15 C14 C13 120.3(2)
C15 C14 H14 119.8
C13 C14 H14 119.8
C16 C15 C14 119.4(2)
C16 C15 H15 120.3
C14 C15 H15 120.3
C15 C16 C17 120.8(2)
C15 C16 H16 119.6
C17 C16 H16 119.6
C16 C17 C12 120.1(2)
C16 C17 H17 120.0
C12 C17 H17 120.0
C23 C18 C19 119.7(2)
C23 C18 P 119.06(16)
C19 C18 P 121.21(16)
C20 C19 C18 120.0(2)
C20 C19 H19 120.0
C18 C19 H19 120.0
C21 C20 C19 120.0(2)
C21 C20 H20 120.0
C19 C20 H20 120.0
C22 C21 C20 120.2(2)
C22 C21 H21 119.9
C20 C21 H21 119.9
C21 C22 C23 120.1(2)
C21 C22 H22 119.9
C23 C22 H22 119.9
C22 C23 C18 119.9(2)
C22 C23 H23 120.1
C18 C23 H23 120.1
N1 C24 H24A 109.5
N1 C24 H24B 109.5
H24A C24 H24B 109.5
N1 C24 H24C 109.5
H24A C24 H24C 109.5
H24B C24 H24C 109.5
C36 C31 C32 120.5(2)
C36 C31 C11 123.7(2)
C32 C31 C11 115.6(2)
C33 C32 C31 118.7(2)
C33 C32 C37 122.5(2)
C31 C32 C37 118.7(2)
C32 C33 C34 120.9(3)
C32 C33 H33 119.5
C34 C33 H33 119.5
C35 C34 C33 120.0(2)
C35 C34 H34 120.0
C33 C34 H34 120.0
C34 C35 C36 120.4(3)
C34 C35 H35 119.8
C36 C35 H35 119.8
C35 C36 C31 119.3(2)
C35 C36 H36 120.3
C31 C36 H36 120.3
N2 C37 C32 111.98(18)
N2 C37 H37A 109.2
C32 C37 H37A 109.2
N2 C37 H37B 109.2
C32 C37 H37B 109.2
H37A C37 H37B 107.9
N2 C38 H38A 109.5
N2 C38 H38B 109.5
H38A C38 H38B 109.5
N2 C38 H38C 109.5
H38A C38 H38C 109.5
H38B C38 H38C 109.5
N2 C39 H39A 109.5
N2 C39 H39B 109.5
H39A C39 H39B 109.5
N2 C39 H39C 109.5
H39A C39 H39C 109.5
H39B C39 H39C 109.5
Cl3S C1S Cl1S 111.02(18)
Cl3S C1S Cl2S 108.66(18)
Cl1S C1S Cl2S 110.49(18)
Cl3S C1S H1S 108.9
Cl1S C1S H1S 108.9
Cl2S C1S H1S 108.9
Cl5S C2S Cl6S 111.36(17)
Cl5S C2S Cl4S 110.06(17)
Cl6S C2S Cl4S 109.09(17)
Cl5S C2S H2S 108.8
Cl6S C2S H2S 108.8
Cl4S C2S H2S 108.8
Cl8S C3S Cl7S 109.72(16)
Cl8S C3S Cl9S 110.64(16)
Cl7S C3S Cl9S 109.61(15)
Cl8S C3S H3S 108.9
Cl7S C3S H3S 108.9
Cl9S C3S H3S 108.9
F6 B F10 85.4(10)
F6 B F3 149.3(7)
F10 B F3 86.1(8)
F6 B F8 114.1(8)
F10 B F8 129.1(10)
F3 B F8 94.0(6)
F6 B F1 86.5(6)
F10 B F1 101.9(8)
F3 B F1 124.2(4)
F8 B F1 39.3(5)
F6 B F2 51.9(6)
F10 B F2 36.9(8)
F3 B F2 108.3(3)
F8 B F2 149.5(6)
F1 B F2 110.2(3)
F6 B F7 169.6(7)
F10 B F7 103.7(9)
F3 B F7 30.0(3)
F8 B F7 64.1(6)
F1 B F7 96.4(5)
F2 B F7 134.9(5)
F6 B F9 110.6(10)
F10 B F9 89.0(11)
F3 B F9 39.7(7)
F8 B F9 121.8(9)
F1 B F9 160.6(8)
F2 B F9 88.2(8)
F7 B F9 65.1(8)
F6 B F4 63.4(6)
F10 B F4 134.9(9)
F3 B F4 104.1(3)
F8 B F4 94.5(5)
F1 B F4 107.4(3)
F2 B F4 99.7(3)
F7 B F4 106.3(4)
F9 B F4 74.3(8)
F6 B F5 105.4(6)
F10 B F5 30.1(8)
F3 B F5 80.4(3)
F8 B F5 99.6(6)
F1 B F5 80.9(4)
F2 B F5 65.2(3)
F7 B F5 84.9(5)
F9 B F5 102.3(8)
F4 B F5 164.9(4)
F8 F1 B 69.2(8)
F8 F1 F6 101.0(8)
B F1 F6 42.3(4)
F10 F2 F6 114.1(13)
F10 F2 B 65.6(11)
F6 F2 B 54.5(6)
F10 F2 F5 12.6(12)
F6 F2 F5 105.9(6)
B F2 F5 63.4(3)
F7 F3 F9 133.1(15)
F7 F3 B 80.2(8)
F9 F3 B 74.0(12)
F6 F4 B 49.5(5)
F6 F4 F9 86.0(8)
B F4 F9 52.0(7)
F10 F5 B 54.2(13)
F10 F5 F2 13.4(12)
B F5 F2 51.3(3)
F2 F6 B 73.6(7)
F2 F6 F4 116.8(9)
B F6 F4 67.1(6)
F2 F6 F10 27.7(7)
B F6 F10 50.2(7)
F4 F6 F10 109.9(9)
F2 F6 F1 100.9(7)
B F6 F1 51.2(5)
F4 F6 F1 91.1(6)
F10 F6 F1 74.1(8)
F3 F7 B 69.8(8)
F3 F7 F8 126.1(11)
B F7 F8 56.3(6)
F3 F7 F9 26.8(9)
B F7 F9 57.4(8)
F8 F7 F9 108.2(10)
F1 F8 B 71.4(8)
F1 F8 F7 118.9(11)
B F8 F7 59.6(6)
F3 F9 B 66.3(12)
F3 F9 F7 20.1(7)
B F9 F7 57.4(8)
F3 F9 F4 107.7(15)
B F9 F4 53.7(7)
F7 F9 F4 89.3(10)
F5 F10 F2 154(2)
F5 F10 B 95.7(16)
F2 F10 B 77.5(13)
F5 F10 F6 122.5(17)
F2 F10 F6 38.2(9)
B F10 F6 44.3(7)

loop_
_geom_bond_atom_site_label_1
_geom_bond_atom_site_label_2
_geom_bond_distance
Pd C11 1.955(2)
Pd N2 2.1975(18)
Pd P 2.2673(5)
Pd Cl 2.3569(5)
Fe C6 2.030(2)
Fe C1 2.041(2)
Fe C10 2.046(2)
Fe C7 2.049(2)
Fe C3 2.050(2)
Fe C4 2.051(2)
Fe C5 2.055(2)
Fe C2 2.057(2)
Fe C8 2.065(2)
Fe C9 2.065(3)
P C6 1.785(2)
P C18 1.815(2)
P C12 1.828(2)
N1 C11 1.306(3)
N1 C1 1.447(3)
N1 C24 1.491(3)
N2 C38 1.484(3)
N2 C39 1.492(3)
N2 C37 1.499(3)
C1 C2 1.431(3)
C1 C5 1.431(3)
C2 C3 1.424(4)
C2 H2 0.9500
C3 C4 1.421(4)
C3 H3 0.9500
C4 C5 1.427(3)
C4 H4 0.9500
C5 H5 0.9500
C6 C7 1.438(3)
C6 C10 1.442(3)
C7 C8 1.425(3)
C7 H7 0.9500
C8 C9 1.416(4)
C8 H8 0.9500
C9 C10 1.422(3)
C9 H9 0.9500
C10 H10 0.9500
C11 C31 1.480(3)
C12 C17 1.397(3)
C12 C13 1.402(3)
C13 C14 1.392(3)
C13 H13 0.9500
C14 C15 1.390(4)
C14 H14 0.9500
C15 C16 1.386(4)
C15 H15 0.9500
C16 C17 1.394(3)
C16 H16 0.9500
C17 H17 0.9500
C18 C23 1.393(3)
C18 C19 1.394(3)
C19 C20 1.390(3)
C19 H19 0.9500
C20 C21 1.385(4)
C20 H20 0.9500
C21 C22 1.384(4)
C21 H21 0.9500
C22 C23 1.392(3)
C22 H22 0.9500
C23 H23 0.9500
C24 H24A 0.9800
C24 H24B 0.9800
C24 H24C 0.9800
C31 C36 1.396(3)
C31 C32 1.406(3)
C32 C33 1.387(4)
C32 C37 1.504(3)
C33 C34 1.388(4)
C33 H33 0.9500
C34 C35 1.384(4)
C34 H34 0.9500
C35 C36 1.392(3)
C35 H35 0.9500
C36 H36 0.9500
C37 H37A 0.9900
C37 H37B 0.9900
C38 H38A 0.9800
C38 H38B 0.9800
C38 H38C 0.9800
C39 H39A 0.9800
C39 H39B 0.9800
C39 H39C 0.9800
C1S Cl3S 1.746(3)
C1S Cl1S 1.756(3)
C1S Cl2S 1.771(4)
C1S H1S 1.0000
C2S Cl5S 1.746(3)
C2S Cl6S 1.754(3)
C2S Cl4S 1.758(3)
C2S H2S 1.0000
C3S Cl8S 1.758(3)
C3S Cl7S 1.762(3)
C3S Cl9S 1.765(3)
C3S H3S 1.0000
B F6 1.198(11)
B F10 1.318(17)
B F3 1.351(5)
B F8 1.369(12)
B F1 1.388(5)
B F2 1.413(5)
B F7 1.419(9)
B F9 1.419(19)
B F4 1.452(5)
B F5 1.618(8)
F1 F8 0.928(11)
F1 F6 1.777(11)
F2 F10 0.869(18)
F2 F6 1.159(11)
F2 F5 1.643(7)
F3 F7 0.719(8)
F3 F9 0.944(19)
F4 F6 1.408(11)
F4 F9 1.733(19)
F5 F10 0.816(17)
F6 F10 1.71(2)
F7 F8 1.480(14)
F7 F9 1.53(2)
